data_4032400
loop_
_publ_author_name
'Maier, Luk\'a\<s'
'Khirsariya, Prashant'
'Hylse, Ond\<rej'
'Adla, Santosh Kumar'
'\<Cernov\'a, Lenka'
'Poljak, Michal'
'Kraj\<covi\<cov\'a, So\<na'
'Weis, Erik'
'Dr\'apela, Stanislav'
'Sou\<cek, Karel'
'Paruch, Kamil'

_publ_section_title
;
 Diastereoselective Flexible Synthesis of Carbocyclic C-Nucleosides.
;
_journal_issue 7
_journal_name_full 'The Journal of organic chemistry'
_journal_page_first 3382
_journal_page_last 3402
_journal_paper_doi 10.1021/acs.joc.6b02594
_journal_volume 82
_journal_year 2017
_chemical_formula_sum 'C12 H16 O3'
_chemical_formula_weight 208.25
_space_group_crystal_system orthorhombic
_space_group_IT_number 61
_space_group_name_Hall '-P 2ac 2ab'
_space_group_name_H-M_alt 'P b c a'
_symmetry_space_group_name_Hall '-P 2ac 2ab'
_symmetry_space_group_name_H-M 'P b c a'
_atom_sites_solution_hydrogens mixed
_audit_creation_method
;
by MiB
;
_cell_angle_alpha 90
_cell_angle_beta 90
_cell_angle_gamma 90
_cell_formula_units_Z 8
_cell_length_a 9.8445(4)
_cell_length_b 6.9522(3)
_cell_length_c 30.4659(12)
_cell_measurement_reflns_used 6678
_cell_measurement_temperature 120(2)
_cell_measurement_theta_max 32.8180
_cell_measurement_theta_min 3.3680
_cell_volume 2085.11(15)
_computing_cell_refinement
;
CrysAlisPro, Agilent Technologies,
Version 1.171.37.31 (release 14-01-2014 CrysAlis171 .NET)
(compiled Jan 14 2014,18:38:05)
;
_computing_data_collection
;
CrystalClear-SM Expert 2.0 r15 (Rigaku, 2011)
;
_computing_data_reduction
;
CrysAlisPro, Agilent Technologies,
Version 1.171.37.31 (release 14-01-2014 CrysAlis171 .NET)
(compiled Jan 14 2014,18:38:05)
;
_computing_structure_refinement 'SHELXL-2014/7 (Sheldrick, 2014)'
_diffrn_ambient_temperature 120(2)
_diffrn_measured_fraction_theta_full 0.992
_diffrn_measured_fraction_theta_max 0.992
_diffrn_measurement_device_type 'AFC11 (Right): Eulerian 3 circle'
_diffrn_measurement_method 'Profile data from \w-scans'
_diffrn_radiation_type 'Molybdenum K\a'
_diffrn_radiation_wavelength 0.71075
_diffrn_reflns_av_R_equivalents 0.0164
_diffrn_reflns_av_unetI/netI 0.0101
_diffrn_reflns_Laue_measured_fraction_full 0.992
_diffrn_reflns_Laue_measured_fraction_max 0.992
_diffrn_reflns_limit_h_max 11
_diffrn_reflns_limit_h_min -9
_diffrn_reflns_limit_k_max 7
_diffrn_reflns_limit_k_min -8
_diffrn_reflns_limit_l_max 36
_diffrn_reflns_limit_l_min -33
_diffrn_reflns_number 10308
_diffrn_reflns_point_group_measured_fraction_full 0.992
_diffrn_reflns_point_group_measured_fraction_max 0.992
_diffrn_reflns_theta_full 25.242
_diffrn_reflns_theta_max 25.348
_diffrn_reflns_theta_min 3.382
_diffrn_source 'Rotating Anode MicroMax-007HF DW 1.2 kW'
_diffrn_standards_decay_% 0(infinity)
_diffrn_standards_interval_count infinity
_diffrn_standards_number 0
_exptl_absorpt_coefficient_mu 0.094
_exptl_absorpt_correction_T_max 1.00000
_exptl_absorpt_correction_T_min 0.88714
_exptl_absorpt_correction_type multi-scan
_exptl_absorpt_process_details
;
CrysAlisPro, Agilent Technologies,
Version 1.171.37.31 (release 14-01-2014 CrysAlis171 .NET)
(compiled Jan 14 2014,18:38:05)
Empirical absorption correction using spherical harmonics,
 implemented in SCALE3 ABSPACK scaling algorithm.
;
_exptl_crystal_colour colourless
_exptl_crystal_density_diffrn 1.327
_exptl_crystal_description block
_exptl_crystal_F_000 896
_exptl_crystal_size_max 0.200
_exptl_crystal_size_mid 0.200
_exptl_crystal_size_min 0.150
_refine_diff_density_max 0.309
_refine_diff_density_min -0.197
_refine_diff_density_rms 0.037
_refine_ls_extinction_method none
_refine_ls_goodness_of_fit_ref 1.065
_refine_ls_hydrogen_treatment mixed
_refine_ls_matrix_type full
_refine_ls_number_parameters 145
_refine_ls_number_reflns 1892
_refine_ls_number_restraints 3
_refine_ls_restrained_S_all 1.064
_refine_ls_R_factor_all 0.0342
_refine_ls_R_factor_gt 0.0331
_refine_ls_shift/su_max 0.001
_refine_ls_shift/su_mean 0.000
_refine_ls_structure_factor_coef Fsqd
_refine_ls_weighting_details 'w=1/[\s^2^(Fo^2^)+(0.0413P)^2^+0.8825P] where P=(Fo^2^+2Fc^2^)/3'
_refine_ls_weighting_scheme calc
_refine_ls_wR_factor_gt 0.0835
_refine_ls_wR_factor_ref 0.0844
_reflns_Friedel_coverage 0.000
_reflns_number_gt 1815
_reflns_number_total 1892
_reflns_threshold_expression 'I > 2\s(I)'
_cod_data_source_file jo6b02594_si_002.cif
_cod_data_source_block PK02-104
_cod_depositor_comments 'Adding full bibliography for 4032399--4032401.cif.'
_cod_database_code 4032400
_shelx_shelxl_version_number 2014/7
_shelx_space_group_comment
;
The symmetry employed for this shelxl refinement is uniquely defined
by the following loop, which should always be used as a source of
symmetry information in preference to the above space-group names.
They are only intended as comments.
;
_shelx_estimated_absorpt_t_min 0.981
_shelx_estimated_absorpt_t_max 0.986

loop_
_space_group_symop_operation_xyz
'x, y, z'
'-x+1/2, -y, z+1/2'
'-x, y+1/2, -z+1/2'
'x+1/2, -y+1/2, -z'
'-x, -y, -z'
'x-1/2, y, -z-1/2'
'x, -y-1/2, z-1/2'
'-x-1/2, y-1/2, z'

loop_
_atom_site_label
_atom_site_type_symbol
_atom_site_fract_x
_atom_site_fract_y
_atom_site_fract_z
_atom_site_U_iso_or_equiv
_atom_site_adp_type
_atom_site_occupancy
_atom_site_site_symmetry_order
_atom_site_calc_flag
_atom_site_refinement_flags_posn
_atom_site_refinement_flags_adp
O1 O 0.05995(8) 0.02738(11) 0.44197(3) 0.0202(2) Uani 1 1 d D .
H1 H 0.1454(13) 0.029(2) 0.4450(5) 0.030 Uiso 1 1 d D U
O2 O -0.12857(8) 0.75341(12) 0.45775(3) 0.0222(2) Uani 1 1 d D .
H2 H -0.0669(15) 0.840(2) 0.4570(5) 0.033 Uiso 1 1 d D U
O3 O 0.17768(8) 0.38924(12) 0.46002(3) 0.0214(2) Uani 1 1 d D .
H3 H 0.1775(15) 0.342(2) 0.4858(4) 0.032 Uiso 1 1 d D U
C4 C 0.01444(11) 0.54168(16) 0.41146(4) 0.0194(3) Uani 1 1 d . .
H4A H 0.0907 0.6366 0.4123 0.023 Uiso 1 1 calc R U
C5 C 0.12136(12) -0.03638(17) 0.32215(4) 0.0231(3) Uani 1 1 d . .
H5A H 0.2131 -0.0291 0.3316 0.028 Uiso 1 1 calc R U
C6 C 0.01093(11) 0.19570(15) 0.42112(3) 0.0173(2) Uani 1 1 d . .
H6A H -0.0899 0.1825 0.4186 0.021 Uiso 1 1 calc R U
C7 C 0.02543(12) 0.08659(16) 0.34063(3) 0.0195(3) Uani 1 1 d . .
C8 C 0.06598(11) 0.23314(16) 0.37476(3) 0.0189(3) Uani 1 1 d . .
H8A H 0.1674 0.2374 0.3763 0.023 Uiso 1 1 calc R U
C9 C 0.03937(11) 0.38368(16) 0.44585(4) 0.0177(3) Uani 1 1 d . .
H9A H -0.0238 0.3986 0.4713 0.021 Uiso 1 1 calc R U
C10 C -0.11976(11) 0.64601(16) 0.41803(4) 0.0207(3) Uani 1 1 d . .
H10A H -0.1341 0.7345 0.3930 0.025 Uiso 1 1 calc R U
H10B H -0.1941 0.5502 0.4176 0.025 Uiso 1 1 calc R U
C11 C -0.10850(12) 0.06993(17) 0.32623(4) 0.0219(3) Uani 1 1 d . .
H11A H -0.1764 0.1503 0.3387 0.026 Uiso 1 1 calc R U
C12 C 0.01357(12) 0.43822(16) 0.36639(4) 0.0218(3) Uani 1 1 d . .
H12A H -0.0796 0.4346 0.3542 0.026 Uiso 1 1 calc R U
H12B H 0.0734 0.5060 0.3453 0.026 Uiso 1 1 calc R U
C13 C 0.08577(13) -0.16945(17) 0.29012(4) 0.0273(3) Uani 1 1 d . .
H13A H 0.1530 -0.2521 0.2781 0.033 Uiso 1 1 calc R U
C14 C -0.14431(13) -0.06183(18) 0.29408(4) 0.0259(3) Uani 1 1 d . .
H14A H -0.2360 -0.0699 0.2846 0.031 Uiso 1 1 calc R U
C15 C -0.04724(14) -0.18208(18) 0.27567(4) 0.0280(3) Uani 1 1 d . .
H15A H -0.0717 -0.2717 0.2535 0.034 Uiso 1 1 calc R U

loop_
_atom_site_aniso_label
_atom_site_aniso_U_11
_atom_site_aniso_U_22
_atom_site_aniso_U_33
_atom_site_aniso_U_23
_atom_site_aniso_U_13
_atom_site_aniso_U_12
O1 0.0194(4) 0.0165(4) 0.0248(4) 0.0062(3) -0.0025(3) -0.0012(3)
O2 0.0241(5) 0.0172(4) 0.0254(4) 0.0004(3) 0.0005(3) -0.0021(3)
O3 0.0178(4) 0.0231(4) 0.0232(4) 0.0049(3) -0.0054(3) -0.0038(3)
C4 0.0188(6) 0.0161(5) 0.0232(6) 0.0032(4) -0.0023(4) -0.0025(4)
C5 0.0244(6) 0.0223(6) 0.0227(6) 0.0062(5) 0.0023(5) 0.0033(5)
C6 0.0158(5) 0.0164(5) 0.0196(5) 0.0034(4) -0.0015(4) -0.0006(4)
C7 0.0230(6) 0.0191(5) 0.0164(5) 0.0049(4) 0.0020(4) 0.0001(4)
C8 0.0169(5) 0.0192(6) 0.0205(6) 0.0035(4) -0.0001(4) -0.0006(4)
C9 0.0147(5) 0.0176(6) 0.0209(5) 0.0018(4) -0.0017(4) -0.0012(4)
C10 0.0212(6) 0.0173(6) 0.0236(6) 0.0011(4) -0.0040(4) 0.0001(4)
C11 0.0228(6) 0.0235(6) 0.0192(5) 0.0020(5) 0.0024(4) 0.0004(5)
C12 0.0243(6) 0.0199(6) 0.0213(6) 0.0047(4) -0.0002(5) -0.0004(5)
C13 0.0382(7) 0.0199(6) 0.0237(6) 0.0032(5) 0.0090(5) 0.0052(5)
C14 0.0289(6) 0.0277(6) 0.0210(6) 0.0031(5) -0.0017(5) -0.0058(5)
C15 0.0435(8) 0.0225(6) 0.0179(6) 0.0000(5) 0.0021(5) -0.0045(5)

loop_
_atom_type_symbol
_atom_type_description
_atom_type_scat_dispersion_real
_atom_type_scat_dispersion_imag
_atom_type_scat_source
C C 0.0033 0.0016 'International Tables Vol C Tables 4.2.6.8 and 6.1.1.4'
H H 0.0000 0.0000 'International Tables Vol C Tables 4.2.6.8 and 6.1.1.4'
O O 0.0106 0.0060 'International Tables Vol C Tables 4.2.6.8 and 6.1.1.4'

loop_
_geom_angle_atom_site_label_1
_geom_angle_atom_site_label_2
_geom_angle_atom_site_label_3
_geom_angle
C10 C4 C9 112.93(9)
C10 C4 C12 109.47(9)
C9 C4 C12 105.84(9)
C13 C5 C7 121.44(11)
O1 C6 C9 114.92(8)
O1 C6 C8 115.62(9)
C9 C6 C8 104.06(9)
C5 C7 C11 117.58(11)
C5 C7 C8 120.89(10)
C11 C7 C8 121.53(10)
C7 C8 C6 115.22(9)
C7 C8 C12 115.01(9)
C6 C8 C12 101.03(9)
O3 C9 C6 110.20(9)
O3 C9 C4 109.79(9)
C6 C9 C4 104.16(8)
O2 C10 C4 114.52(9)
C14 C11 C7 121.17(11)
C8 C12 C4 106.35(9)
C15 C13 C5 120.27(11)
C11 C14 C15 120.55(12)
C13 C15 C14 118.98(11)

loop_
_geom_bond_atom_site_label_1
_geom_bond_atom_site_label_2
_geom_bond_distance
O1 C6 1.4162(13)
O2 C10 1.4245(14)
O3 C9 1.4289(13)
C4 C10 1.5204(16)
C4 C9 1.5377(15)
C4 C12 1.5499(16)
C5 C13 1.3895(17)
C5 C7 1.3927(16)
C6 C9 1.5343(15)
C6 C8 1.5350(15)
C7 C11 1.3944(17)
C7 C8 1.5096(16)
C8 C12 1.5376(15)
C11 C14 1.3865(17)
C13 C15 1.3843(19)
C14 C15 1.3881(18)
